data_7029890
loop_
_publ_author_name
'Tian, Ai-Xiang'
'Yang, Yang'
'Ying, Jun'
'Li, Na'
'Lin, Xiao-Ling'
'Zhang, Ju-Wen'
'Wang, Xiu-Li'

_publ_section_title
;
 The key role of -CH3 steric hindrance in bis(pyrazolyl) ligand on
 polyoxometalate-based compounds.
;
_journal_issue 22
_journal_name_full 'Dalton transactions (Cambridge, England : 2003)'
_journal_page_first 8405
_journal_page_last 8413
_journal_paper_doi 10.1039/c4dt00107a
_journal_volume 43
_journal_year 2014
_chemical_formula_sum 'C22 H42 Ag N8 O44 P W12'
_chemical_formula_weight 3467
_chemical_name_systematic
; 
 ? 
;
_space_group_IT_number 2
_symmetry_cell_setting triclinic
_symmetry_space_group_name_Hall '-P 1'
_symmetry_space_group_name_H-M 'P -1'
_atom_sites_solution_hydrogens geom
_atom_sites_solution_primary direct
_atom_sites_solution_secondary difmap
_audit_creation_method SHELXL-97
_cell_angle_alpha 80.885(5)
_cell_angle_beta 89.984(5)
_cell_angle_gamma 78.821(5)
_cell_formula_units_Z 2
_cell_length_a 12.863(5)
_cell_length_b 12.959(5)
_cell_length_c 19.517(5)
_cell_measurement_reflns_used 17951
_cell_measurement_temperature 293(2)
_cell_measurement_theta_max 26.42
_cell_measurement_theta_min 1.61
_cell_volume 3149.7(19)
_computing_data_collection 'Bruker XSCANS'
_computing_molecular_graphics 'Bruker SHELXTL'
_computing_publication_material 'Bruker SHELXTL'
_computing_structure_refinement 'SHELXL-97 (Sheldrick, 1997)'
_computing_structure_solution 'SHELXS-97 (Sheldrick, 1990)'
_diffrn_ambient_temperature 293(2)
_diffrn_measured_fraction_theta_full 0.980
_diffrn_measured_fraction_theta_max 0.980
_diffrn_measurement_device_type 'Bruker P4'
_diffrn_radiation_monochromator graphite
_diffrn_radiation_source 'fine-focus sealed tube'
_diffrn_radiation_type MoK\a
_diffrn_radiation_wavelength 0.71069
_diffrn_reflns_av_R_equivalents 0.0441
_diffrn_reflns_av_sigmaI/netI 0.1188
_diffrn_reflns_limit_h_max 15
_diffrn_reflns_limit_h_min -16
_diffrn_reflns_limit_k_max 16
_diffrn_reflns_limit_k_min -11
_diffrn_reflns_limit_l_max 19
_diffrn_reflns_limit_l_min -24
_diffrn_reflns_number 17951
_diffrn_reflns_theta_full 26.42
_diffrn_reflns_theta_max 26.42
_diffrn_reflns_theta_min 1.61
_diffrn_standards_decay_% none
_exptl_absorpt_coefficient_mu 22.239
_exptl_absorpt_correction_T_max 0.027
_exptl_absorpt_correction_T_min 0.011
_exptl_absorpt_correction_type numerical
_exptl_absorpt_process_details 'ABSCOR by T.Higashi    8  March, 1995'
_exptl_crystal_colour yellow
_exptl_crystal_density_diffrn 3.646
_exptl_crystal_density_method 'not measured'
_exptl_crystal_description block
_exptl_crystal_F_000 3044
_exptl_crystal_size_max 0.22
_exptl_crystal_size_mid 0.18
_exptl_crystal_size_min 0.16
_refine_diff_density_max 3.121
_refine_diff_density_min -2.050
_refine_diff_density_rms 0.442
_refine_ls_extinction_method none
_refine_ls_goodness_of_fit_ref 1.015
_refine_ls_hydrogen_treatment mixed
_refine_ls_matrix_type full
_refine_ls_number_parameters 832
_refine_ls_number_reflns 12695
_refine_ls_number_restraints 152
_refine_ls_restrained_S_all 1.012
_refine_ls_R_factor_all 0.1324
_refine_ls_R_factor_gt 0.0726
_refine_ls_shift/su_max 0.000
_refine_ls_shift/su_mean 0.000
_refine_ls_structure_factor_coef Fsqd
_refine_ls_weighting_details 'calc w=1/[\s^2^(Fo^2^)+(0.0687P)^2^+164.3226P] where P=(Fo^2^+2Fc^2^)/3'
_refine_ls_weighting_scheme calc
_refine_ls_wR_factor_gt 0.1637
_refine_ls_wR_factor_ref 0.1892
_reflns_number_gt 7702
_reflns_number_total 12948
_reflns_threshold_expression >2sigma(I)
_cod_data_source_file c4dt00107a2.cif
_cod_data_source_block compound-2
_cod_depositor_comments 'Adding full bibliography for 7029889--7029892.cif.'
_cod_original_sg_symbol_H-M P-1
_cod_database_code 7029890

loop_
_symmetry_equiv_pos_as_xyz
'x, y, z'
'-x, -y, -z'

loop_
_atom_site_label
_atom_site_type_symbol
_atom_site_fract_x
_atom_site_fract_y
_atom_site_fract_z
_atom_site_U_iso_or_equiv
_atom_site_adp_type
_atom_site_occupancy
_atom_site_symmetry_multiplicity
_atom_site_calc_flag
_atom_site_refinement_flags
P1 P -0.5000 0.0000 0.0000 0.020(2) Uani 1 2 d S
P2 P 0.0000 0.5000 -0.5000 0.026(2) Uani 1 2 d S
W1 W -0.48678(10) 0.21384(11) 0.09209(6) 0.0384(3) Uani 1 1 d .
W2 W -0.51704(9) -0.03841(10) 0.18439(5) 0.0362(3) Uani 1 1 d U
W3 W -0.27129(8) -0.00752(11) 0.10544(6) 0.0355(3) Uani 1 1 d .
W4 W -0.52730(9) -0.25283(10) 0.09168(5) 0.0302(3) Uani 1 1 d .
W5 W -0.28340(8) -0.22084(10) 0.01187(6) 0.0301(3) Uani 1 1 d .
W6 W -0.25504(8) 0.03315(10) -0.07894(6) 0.0307(3) Uani 1 1 d U
W7 W -0.26799(9) 0.60824(13) -0.55801(6) 0.0430(4) Uani 1 1 d .
W8 W -0.13984(9) 0.73786(12) -0.44483(6) 0.0396(3) Uani 1 1 d U
W9 W -0.20777(9) 0.36582(12) -0.43847(6) 0.0411(3) Uani 1 1 d .
W10 W 0.06049(10) 0.25695(12) -0.38004(6) 0.0448(4) Uani 1 1 d U
W11 W -0.07918(9) 0.49515(11) -0.32507(5) 0.0359(3) Uani 1 1 d .
W12 W -0.12833(8) 0.37180(11) -0.61376(5) 0.0337(3) Uani 1 1 d .
O1' O -0.614(3) 0.036(3) -0.0013(17) 0.031(8) Uani 0.50 1 d PU
O1 O -0.458(2) 0.031(3) 0.0690(15) 0.018(7) Uani 0.50 1 d PU
O1W O -0.442(3) 0.325(2) -0.2918(13) 0.098(11) Uani 1 1 d .
O2' O -0.445(2) 0.061(3) -0.0613(15) 0.018(7) Uani 0.50 1 d PU
O2 O -0.462(2) -0.124(3) 0.0083(15) 0.019(7) Uani 0.50 1 d PU
O2W O -0.957(2) 0.929(3) -0.367(2) 0.118(13) Uani 1 1 d .
O3W O -0.0243(19) 0.745(2) 0.1669(11) 0.066(7) Uani 1 1 d .
O3 O -0.3634(18) -0.052(2) 0.1747(13) 0.067(7) Uani 1 1 d U
O4W O -0.290(2) 0.730(2) 0.2499(11) 0.072(8) Uani 1 1 d .
O4 O -0.2483(19) -0.1453(18) 0.0833(10) 0.055(6) Uani 1 1 d .
O5 O -0.1396(17) 0.052(2) -0.1172(13) 0.063(7) Uani 1 1 d .
O6 O -0.339(2) 0.020(2) -0.1565(12) 0.071(8) Uani 1 1 d .
O7 O -0.6309(18) 0.243(2) 0.0596(12) 0.065(7) Uani 1 1 d U
O8 O -0.347(2) 0.133(2) 0.1032(17) 0.091(10) Uani 1 1 d .
O9 O -0.3325(18) 0.176(2) -0.0881(11) 0.062(7) Uani 1 1 d U
O10 O -0.4808(17) 0.3132(18) 0.1369(11) 0.051(6) Uani 1 1 d .
O11 O -0.5259(18) 0.111(2) 0.1631(13) 0.069(6) Uani 1 1 d U
O12 O -0.5402(16) -0.3737(18) 0.1341(12) 0.054(6) Uani 1 1 d .
O13 O -0.4998(17) -0.178(2) 0.1636(12) 0.062(7) Uani 1 1 d .
O14 O -0.3792(16) -0.277(2) 0.0738(10) 0.065(8) Uani 1 1 d .
O15 O -0.238(2) -0.117(2) -0.0529(10) 0.063(7) Uani 1 1 d .
O16 O -0.224(2) 0.039(2) 0.0158(10) 0.078(9) Uani 1 1 d .
O17 O -0.4502(14) 0.269(2) -0.0001(9) 0.053(7) Uani 1 1 d .
O18 O -0.1825(18) -0.3267(18) 0.0177(11) 0.059(7) Uani 1 1 d .
O19 O -0.5215(16) -0.057(2) 0.2690(9) 0.054(7) Uani 1 1 d .
O20 O -0.1640(17) -0.0125(19) 0.1548(10) 0.051(6) Uani 1 1 d .
O21' O -0.105(2) 0.470(3) -0.5195(15) 0.024(7) Uani 0.50 1 d PU
O21 O -0.038(3) 0.439(3) -0.4356(19) 0.040(10) Uani 0.50 1 d PU
O22 O -0.010(3) 0.554(3) -0.4385(17) 0.031(8) Uani 0.50 1 d PU
O22' O -0.086(2) 0.602(3) -0.5216(15) 0.021(7) Uani 0.50 1 d PU
O23 O -0.0463(15) 0.448(2) -0.6740(13) 0.070(8) Uani 1 1 d .
O24 O 0.099(2) 0.208(3) -0.4647(11) 0.088(10) Uani 1 1 d .
O25 O 0.1950(19) 0.299(2) -0.3809(12) 0.072(7) Uani 1 1 d U
O26 O 0.0048(16) 0.7330(18) -0.4140(10) 0.049(5) Uani 1 1 d U
O27 O -0.082(2) 0.265(2) -0.4059(15) 0.091(10) Uani 1 1 d .
O28 O -0.1512(15) 0.633(2) -0.3671(13) 0.063(7) Uani 1 1 d U
O29 O -0.1150(15) 0.495(2) -0.2428(10) 0.070(9) Uani 1 1 d .
O30 O -0.251(2) 0.691(2) -0.4892(12) 0.073(7) Uani 1 1 d U
O31 O 0.0106(19) 0.365(2) -0.3214(13) 0.080(9) Uani 1 1 d .
O32 O -0.288(2) 0.498(2) -0.4858(11) 0.084(10) Uani 1 1 d .
O33 O -0.1858(18) 0.441(2) -0.3638(14) 0.079(9) Uani 1 1 d .
O34 O -0.185(2) 0.324(2) -0.5256(10) 0.083(10) Uani 1 1 d .
O35 O -0.2270(19) 0.503(2) -0.6147(11) 0.073(9) Uani 1 1 d .
O36 O -0.186(2) 0.310(2) -0.6671(12) 0.068(7) Uani 1 1 d .
O37 O -0.2035(18) 0.8501(19) -0.4199(13) 0.064(7) Uani 1 1 d .
O38 O 0.0909(18) 0.143(2) -0.3229(11) 0.059(6) Uani 1 1 d U
O39 O -0.3938(16) 0.660(2) -0.5868(12) 0.062(7) Uani 1 1 d .
O40 O -0.3055(15) 0.3029(19) -0.4069(12) 0.054(6) Uani 1 1 d .
Ag1 Ag -0.29555(18) 0.4805(2) -0.16468(11) 0.0448(6) Uani 1 1 d .
C1 C 0.020(2) 0.432(3) 0.1014(18) 0.066(12) Uani 1 1 d .
H1A H 0.0616 0.4860 0.1017 0.099 Uiso 1 1 calc R
H1B H 0.0047 0.4255 0.0543 0.099 Uiso 1 1 calc R
H1C H 0.0578 0.3655 0.1256 0.099 Uiso 1 1 calc R
C2 C -0.372(2) 0.679(3) -0.2802(16) 0.047(9) Uani 1 1 d .
C3 C -0.027(2) 0.174(3) 0.0241(17) 0.055(9) Uani 1 1 d U
H3A H 0.0111 0.1538 -0.0158 0.082 Uiso 1 1 calc R
H3B H -0.0569 0.1157 0.0464 0.082 Uiso 1 1 calc R
H3C H 0.0215 0.1915 0.0560 0.082 Uiso 1 1 calc R
C4 C -0.538(3) 0.604(3) -0.4092(16) 0.054(9) Uani 1 1 d U
H4A H -0.5437 0.5307 -0.4010 0.081 Uiso 1 1 calc R
H4B H -0.5107 0.6216 -0.4544 0.081 Uiso 1 1 calc R
H4C H -0.6073 0.6480 -0.4068 0.081 Uiso 1 1 calc R
C5 C -0.302(3) 0.744(3) -0.2483(17) 0.052(9) Uani 1 1 d .
H5A H -0.2694 0.7039 -0.2056 0.078 Uiso 1 1 calc R
H5B H -0.3455 0.8094 -0.2393 0.078 Uiso 1 1 calc R
H5C H -0.2484 0.7600 -0.2801 0.078 Uiso 1 1 calc R
C6 C -0.657(3) 0.882(3) -0.3688(16) 0.046(8) Uani 1 1 d U
C7 C -0.338(3) 0.461(3) 0.2143(16) 0.066(12) Uani 1 1 d .
H7A H -0.3689 0.5231 0.2339 0.100 Uiso 1 1 calc R
H7B H -0.3252 0.3999 0.2502 0.100 Uiso 1 1 calc R
H7C H -0.3866 0.4503 0.1798 0.100 Uiso 1 1 calc R
C8 C -0.081(2) 0.463(3) 0.1360(15) 0.045(7) Uani 1 1 d U
C9 C -0.428(2) 0.716(3) -0.3414(17) 0.044(8) Uani 1 1 d .
C10 C -0.238(2) 0.477(2) 0.1819(13) 0.032(6) Uani 1 1 d U
C11 C -0.113(2) 0.268(3) 0.0016(15) 0.040(7) Uani 1 1 d U
C12 C -0.573(2) 0.864(3) -0.4077(17) 0.050(8) Uani 1 1 d U
C13 C -0.668(3) 0.871(4) -0.289(2) 0.076(13) Uani 1 1 d .
H13A H -0.7407 0.8920 -0.2785 0.114 Uiso 1 1 calc R
H13B H -0.6269 0.9166 -0.2718 0.114 Uiso 1 1 calc R
H13C H -0.6415 0.7986 -0.2683 0.114 Uiso 1 1 calc R
C14 C -0.255(2) 0.398(2) -0.0042(13) 0.032(7) Uani 1 1 d .
C15 C -0.167(2) 0.412(3) 0.1474(13) 0.036(6) Uani 1 1 d U
C16 C -0.180(2) 0.317(3) 0.1205(14) 0.045(8) Uani 1 1 d .
H16A H -0.2442 0.2964 0.1386 0.054 Uiso 1 1 calc R
H16B H -0.1212 0.2595 0.1389 0.054 Uiso 1 1 calc R
C17 C -0.464(2) 0.625(3) -0.3544(14) 0.049(9) Uani 1 1 d .
C18 C -0.1842(19) 0.323(2) 0.0429(14) 0.032(6) Uani 1 1 d .
C19 C -0.343(2) 0.482(2) 0.0100(15) 0.036(7) Uani 1 1 d .
H19A H -0.3766 0.5196 -0.0330 0.054 Uiso 1 1 calc R
H19B H -0.3161 0.5301 0.0345 0.054 Uiso 1 1 calc R
H19C H -0.3936 0.4499 0.0379 0.054 Uiso 1 1 calc R
C20 C -0.452(2) 0.822(3) -0.3834(17) 0.049(8) Uani 1 1 d U
H20A H -0.4094 0.8218 -0.4243 0.059 Uiso 1 1 calc R
H20B H -0.4313 0.8722 -0.3567 0.059 Uiso 1 1 calc R
C37 C -0.607(3) 0.888(3) -0.476(2) 0.067(10) Uani 1 1 d U
C42 C -0.560(4) 0.882(4) -0.5451(18) 0.090(15) Uani 1 1 d .
H42A H -0.4838 0.8659 -0.5397 0.134 Uiso 1 1 calc R
H42B H -0.5816 0.9491 -0.5750 0.134 Uiso 1 1 calc R
H42C H -0.5828 0.8269 -0.5653 0.134 Uiso 1 1 calc R
N1 N -0.198(2) 0.563(2) 0.1948(12) 0.047(7) Uani 1 1 d .
N2 N -0.1001(18) 0.554(2) 0.1622(11) 0.042(6) Uani 1 1 d U
H2A H -0.0592 0.6000 0.1595 0.051 Uiso 1 1 calc R
N3 N -0.3652(17) 0.580(3) -0.2565(13) 0.055(9) Uani 1 1 d .
N4 N -0.2260(19) 0.389(2) -0.0703(12) 0.046(7) Uani 1 1 d U
N5 N -0.1423(15) 0.302(2) -0.0613(12) 0.037(6) Uani 1 1 d U
H5D H -0.1134 0.2729 -0.0953 0.045 Uiso 1 1 calc R
N6 N -0.4250(17) 0.546(2) -0.3062(13) 0.046(7) Uani 1 1 d .
H6A H -0.4340 0.4816 -0.3048 0.056 Uiso 1 1 calc R
N7 N -0.719(2) 0.913(2) -0.4752(16) 0.064(9) Uani 1 1 d .
N12 N -0.744(3) 0.912(3) -0.407(2) 0.085(11) Uani 1 1 d .
H12A H -0.8071 0.9277 -0.3918 0.102 Uiso 1 1 calc R

loop_
_atom_site_aniso_label
_atom_site_aniso_U_11
_atom_site_aniso_U_22
_atom_site_aniso_U_33
_atom_site_aniso_U_23
_atom_site_aniso_U_13
_atom_site_aniso_U_12
P1 0.022(4) 0.015(5) 0.020(4) 0.001(4) 0.007(3) 0.004(4)
P2 0.021(4) 0.040(7) 0.022(4) -0.005(4) -0.001(3) -0.014(4)
W1 0.0485(7) 0.0262(8) 0.0456(7) -0.0128(6) 0.0121(5) -0.0141(6)
W2 0.0468(7) 0.0296(8) 0.0263(5) 0.0040(5) 0.0082(5) 0.0003(6)
W3 0.0250(5) 0.0323(8) 0.0458(7) 0.0045(6) -0.0069(5) -0.0064(5)
W4 0.0387(6) 0.0194(7) 0.0311(6) 0.0047(5) 0.0003(4) -0.0093(5)
W5 0.0243(5) 0.0236(7) 0.0380(6) -0.0004(5) 0.0020(4) 0.0023(5)
W6 0.0216(5) 0.0308(7) 0.0366(6) 0.0023(5) 0.0049(4) -0.0042(5)
W7 0.0245(6) 0.0669(11) 0.0351(6) 0.0002(6) -0.0069(4) -0.0096(6)
W8 0.0391(6) 0.0449(9) 0.0381(6) -0.0139(6) 0.0027(5) -0.0103(6)
W9 0.0298(6) 0.0503(9) 0.0439(7) 0.0045(6) 0.0021(5) -0.0194(6)
W10 0.0542(8) 0.0431(9) 0.0356(6) 0.0116(6) -0.0125(5) -0.0202(7)
W11 0.0357(6) 0.0489(9) 0.0226(5) -0.0029(5) 0.0008(4) -0.0097(6)
W12 0.0303(6) 0.0422(9) 0.0297(6) -0.0058(5) -0.0050(4) -0.0098(5)
O1' 0.031(11) 0.024(12) 0.030(11) 0.000(9) -0.002(8) 0.006(9)
O1 0.015(9) 0.018(11) 0.022(10) -0.005(8) 0.008(8) 0.000(8)
O1W 0.19(3) 0.05(2) 0.061(17) -0.005(14) 0.008(19) -0.06(2)
O2' 0.012(9) 0.018(11) 0.026(10) -0.010(8) 0.005(8) -0.001(8)
O2 0.014(9) 0.017(11) 0.024(10) -0.003(8) 0.007(8) -0.001(8)
O2W 0.08(2) 0.08(3) 0.20(4) -0.05(3) -0.01(2) -0.017(19)
O3W 0.074(16) 0.07(2) 0.048(13) 0.003(13) -0.003(12) -0.004(14)
O3 0.060(9) 0.048(10) 0.088(10) 0.013(8) 0.013(8) -0.017(8)
O4W 0.10(2) 0.050(18) 0.047(13) -0.002(12) -0.021(13) 0.023(15)
O4 0.101(18) 0.027(14) 0.034(11) 0.006(10) -0.008(11) -0.017(13)
O5 0.052(13) 0.057(18) 0.095(18) -0.028(14) 0.043(12) -0.037(13)
O6 0.090(18) 0.043(17) 0.076(17) -0.027(13) -0.052(14) 0.009(14)
O7 0.061(9) 0.073(11) 0.068(10) -0.006(8) 0.003(8) -0.035(8)
O8 0.070(17) 0.030(17) 0.15(3) 0.014(17) 0.010(17) 0.012(14)
O9 0.066(15) 0.055(13) 0.065(14) -0.040(13) -0.033(11) 0.016(12)
O10 0.061(14) 0.029(14) 0.069(15) -0.022(11) 0.003(11) -0.011(11)
O11 0.061(9) 0.050(8) 0.090(10) 0.011(8) 0.015(8) -0.012(8)
O12 0.049(12) 0.031(14) 0.072(15) 0.012(11) -0.023(11) -0.001(11)
O13 0.060(14) 0.040(17) 0.083(17) -0.026(13) -0.025(12) 0.010(12)
O14 0.044(12) 0.13(3) 0.029(11) -0.020(13) 0.001(9) -0.030(14)
O15 0.099(19) 0.063(19) 0.033(12) -0.008(11) -0.017(11) -0.030(15)
O16 0.17(3) 0.039(17) 0.026(11) -0.001(10) -0.011(14) -0.037(18)
O17 0.037(11) 0.11(2) 0.027(10) -0.015(11) 0.006(8) -0.043(13)
O18 0.073(15) 0.027(14) 0.061(14) 0.010(11) 0.041(12) 0.014(11)
O19 0.050(12) 0.08(2) 0.029(11) -0.019(11) -0.009(9) 0.010(12)
O20 0.059(13) 0.050(17) 0.042(12) 0.005(11) -0.014(10) -0.015(12)
O21' 0.024(10) 0.026(12) 0.024(10) -0.006(8) -0.014(8) -0.008(8)
O21 0.033(12) 0.040(13) 0.045(12) 0.000(9) 0.002(9) -0.008(9)
O22 0.029(11) 0.035(12) 0.028(11) -0.003(9) 0.007(8) -0.008(9)
O22' 0.019(10) 0.023(11) 0.021(10) -0.002(8) -0.009(8) -0.008(8)
O23 0.029(11) 0.060(19) 0.097(18) 0.044(15) -0.005(11) 0.002(11)
O24 0.12(2) 0.14(3) 0.024(11) -0.015(14) 0.003(12) -0.08(2)
O25 0.072(10) 0.094(12) 0.057(10) -0.020(8) 0.000(8) -0.028(8)
O26 0.053(9) 0.036(9) 0.052(9) 0.013(7) 0.005(7) -0.006(7)
O27 0.10(2) 0.044(19) 0.12(2) -0.035(17) -0.067(18) 0.015(16)
O28 0.026(10) 0.054(18) 0.102(17) 0.015(11) -0.002(11) -0.010(11)
O29 0.025(10) 0.15(3) 0.035(11) -0.002(14) 0.010(9) -0.024(13)
O30 0.080(10) 0.082(11) 0.067(10) -0.009(8) -0.001(8) -0.041(9)
O31 0.071(17) 0.07(2) 0.10(2) -0.036(16) -0.060(14) 0.008(15)
O32 0.092(19) 0.08(2) 0.048(14) 0.022(13) 0.039(13) 0.036(16)
O33 0.057(15) 0.07(2) 0.11(2) -0.022(16) -0.056(14) -0.001(14)
O34 0.094(19) 0.09(2) 0.030(12) 0.017(12) 0.010(12) 0.045(17)
O35 0.079(17) 0.08(2) 0.037(12) 0.028(12) 0.022(11) 0.025(15)
O36 0.091(18) 0.053(18) 0.063(15) -0.002(13) -0.040(13) -0.023(15)
O37 0.058(14) 0.031(16) 0.101(19) -0.009(14) 0.018(13) -0.006(12)
O38 0.073(15) 0.056(15) 0.044(13) 0.009(10) -0.018(11) -0.018(13)
O39 0.036(12) 0.08(2) 0.067(15) -0.018(14) -0.011(10) -0.004(12)
O40 0.036(11) 0.045(16) 0.079(16) -0.004(12) 0.023(10) -0.012(10)
Ag1 0.0447(13) 0.0475(17) 0.0385(12) 0.0090(11) -0.0002(9) -0.0131(12)
C1 0.045(19) 0.09(4) 0.07(2) -0.01(2) 0.024(17) -0.03(2)
C2 0.039(17) 0.04(2) 0.052(19) 0.020(17) 0.018(14) -0.010(15)
C3 0.049(11) 0.055(12) 0.055(11) -0.001(9) -0.003(8) -0.006(9)
C4 0.057(11) 0.052(12) 0.057(11) -0.008(9) -0.003(9) -0.024(9)
C5 0.07(2) 0.019(19) 0.06(2) -0.016(16) -0.009(17) 0.014(17)
C6 0.048(11) 0.042(12) 0.051(11) -0.009(9) -0.004(8) -0.015(9)
C7 0.06(2) 0.08(3) 0.041(18) 0.002(18) 0.002(15) 0.03(2)
C8 0.044(10) 0.053(11) 0.038(10) -0.006(8) -0.002(8) -0.008(8)
C9 0.028(15) 0.04(2) 0.07(2) -0.005(17) -0.002(14) -0.018(14)
C10 0.032(9) 0.033(10) 0.030(9) 0.004(8) -0.007(7) -0.006(8)
C11 0.033(10) 0.038(11) 0.045(10) 0.003(8) -0.004(8) -0.004(8)
C12 0.047(18) 0.04(2) 0.070(16) -0.026(16) -0.018(15) 0.000(16)
C13 0.06(2) 0.08(4) 0.10(3) -0.04(3) 0.02(2) -0.02(2)
C14 0.033(14) 0.028(18) 0.032(14) 0.010(12) -0.010(11) -0.008(13)
C15 0.039(9) 0.035(10) 0.031(9) 0.001(8) -0.005(8) 0.000(8)
C16 0.033(15) 0.05(2) 0.043(17) 0.011(16) -0.006(12) -0.014(15)
C17 0.031(15) 0.08(3) 0.029(15) 0.010(16) 0.006(12) -0.009(17)
C18 0.024(13) 0.018(16) 0.052(17) -0.009(13) -0.016(11) 0.003(12)
C19 0.037(15) 0.023(18) 0.048(16) -0.011(13) 0.010(12) -0.003(13)
C20 0.041(10) 0.048(12) 0.057(11) 0.000(9) 0.006(8) -0.011(9)
C37 0.070(11) 0.066(12) 0.065(10) -0.005(7) 0.002(7) -0.014(7)
C42 0.12(4) 0.11(4) 0.05(2) 0.00(2) 0.01(2) -0.06(3)
N1 0.050(15) 0.041(19) 0.045(15) 0.000(13) -0.008(12) 0.001(14)
N2 0.043(14) 0.056(16) 0.036(13) -0.002(11) 0.000(10) -0.034(13)
N3 0.021(12) 0.08(3) 0.048(15) 0.015(15) 0.005(11) 0.012(13)
N4 0.044(14) 0.045(18) 0.044(14) 0.005(13) -0.013(11) -0.003(11)
N5 0.016(10) 0.045(16) 0.051(14) -0.004(12) -0.002(9) -0.011(9)
N6 0.026(12) 0.06(2) 0.057(16) -0.001(14) 0.004(11) -0.017(13)
N7 0.07(2) 0.04(2) 0.07(2) 0.022(16) -0.051(16) -0.032(16)
N12 0.08(2) 0.04(2) 0.12(3) 0.02(2) -0.01(2) 0.006(18)

loop_
_atom_type_symbol
_atom_type_description
_atom_type_scat_dispersion_real
_atom_type_scat_dispersion_imag
_atom_type_scat_source
C C 0.0033 0.0016 'International Tables Vol C Tables 4.2.6.8 and 6.1.1.4'
H H 0.0000 0.0000 'International Tables Vol C Tables 4.2.6.8 and 6.1.1.4'
N N 0.0061 0.0033 'International Tables Vol C Tables 4.2.6.8 and 6.1.1.4'
O O 0.0106 0.0060 'International Tables Vol C Tables 4.2.6.8 and 6.1.1.4'
P P 0.1023 0.0942 'International Tables Vol C Tables 4.2.6.8 and 6.1.1.4'
Ag Ag -0.8971 1.1015 'International Tables Vol C Tables 4.2.6.8 and 6.1.1.4'
W W -0.8490 6.8722 'International Tables Vol C Tables 4.2.6.8 and 6.1.1.4'

loop_
_geom_angle_atom_site_label_1
_geom_angle_atom_site_label_2
_geom_angle_atom_site_label_3
_geom_angle
_geom_angle_site_symmetry_1
_geom_angle_site_symmetry_3
O1' P1 O1' 180(3) 2_455 .
O1' P1 O2' 67.1(17) 2_455 .
O1' P1 O2' 112.9(17) . .
O1' P1 O2' 112.9(17) 2_455 2_455
O1' P1 O2' 67.1(17) . 2_455
O2' P1 O2' 180(3) . 2_455
O1' P1 O2 114.5(18) 2_455 2_455
O1' P1 O2 65.5(18) . 2_455
O2' P1 O2 67.4(15) . 2_455
O2' P1 O2 112.6(15) 2_455 2_455
O1' P1 O2 65.5(18) 2_455 .
O1' P1 O2 114.5(18) . .
O2' P1 O2 112.6(15) . .
O2' P1 O2 67.4(15) 2_455 .
O2 P1 O2 180(3) 2_455 .
O1' P1 O1 74.6(17) 2_455 .
O1' P1 O1 105.4(17) . .
O2' P1 O1 105.8(15) . .
O2' P1 O1 74.2(15) 2_455 .
O2 P1 O1 75.4(16) 2_455 .
O2 P1 O1 104.6(16) . .
O1' P1 O1 105.4(17) 2_455 2_455
O1' P1 O1 74.6(17) . 2_455
O2' P1 O1 74.2(15) . 2_455
O2' P1 O1 105.8(15) 2_455 2_455
O2 P1 O1 104.6(16) 2_455 2_455
O2 P1 O1 75.4(16) . 2_455
O1 P1 O1 180(3) . 2_455
O22 P2 O22 180.0(12) . 2_564
O22 P2 O21 115(2) . 2_564
O22 P2 O21 65(2) 2_564 2_564
O22 P2 O21 65(2) . .
O22 P2 O21 115(2) 2_564 .
O21 P2 O21 180.000(6) 2_564 .
O22 P2 O21' 67.9(17) . 2_564
O22 P2 O21' 112.1(17) 2_564 2_564
O21 P2 O21' 72.2(18) 2_564 2_564
O21 P2 O21' 107.8(18) . 2_564
O22 P2 O21' 112.1(17) . .
O22 P2 O21' 67.9(17) 2_564 .
O21 P2 O21' 107.8(18) 2_564 .
O21 P2 O21' 72.2(18) . .
O21' P2 O21' 180(2) 2_564 .
O22 P2 O22' 75.4(18) . .
O22 P2 O22' 104.6(18) 2_564 .
O21 P2 O22' 73.2(18) 2_564 .
O21 P2 O22' 106.8(18) . .
O21' P2 O22' 109.8(17) 2_564 .
O21' P2 O22' 70.2(17) . .
O22 P2 O22' 104.6(18) . 2_564
O22 P2 O22' 75.4(18) 2_564 2_564
O21 P2 O22' 106.8(18) 2_564 2_564
O21 P2 O22' 73.2(18) . 2_564
O21' P2 O22' 70.2(17) 2_564 2_564
O21' P2 O22' 109.8(17) . 2_564
O22' P2 O22' 180(2) . 2_564
O10 W1 O8 102.5(13) . .
O10 W1 O11 100.6(12) . .
O8 W1 O11 87.6(11) . .
O10 W1 O7 103.5(11) . .
O8 W1 O7 154.0(13) . .
O11 W1 O7 86.7(10) . .
O10 W1 O17 103.5(11) . .
O8 W1 O17 87.1(11) . .
O11 W1 O17 155.9(11) . .
O7 W1 O17 87.9(9) . .
O10 W1 O1 157.1(10) . .
O8 W1 O1 62.3(12) . .
O11 W1 O1 63.7(11) . .
O7 W1 O1 92.6(11) . .
O17 W1 O1 93.1(10) . .
O19 W2 O13 102.8(12) . .
O19 W2 O6 102.8(11) . 2_455
O13 W2 O6 87.0(10) . 2_455
O19 W2 O11 102.1(12) . .
O13 W2 O11 154.9(11) . .
O6 W2 O11 89.9(11) 2_455 .
O19 W2 O3 99.2(10) . .
O13 W2 O3 86.8(11) . .
O6 W2 O3 158.0(11) 2_455 .
O11 W2 O3 86.9(10) . .
O19 W2 O1 156.9(11) . .
O13 W2 O1 92.3(11) . .
O6 W2 O1 95.2(11) 2_455 .
O11 W2 O1 63.2(11) . .
O3 W2 O1 63.9(10) . .
O19 W2 O2' 158.0(11) . 2_455
O13 W2 O2' 61.6(10) . 2_455
O6 W2 O2' 63.1(10) 2_455 2_455
O11 W2 O2' 94.9(11) . 2_455
O3 W2 O2' 95.5(10) . 2_455
O1 W2 O2' 44.9(10) . 2_455
O20 W3 O4 101.9(11) . .
O20 W3 O8 103.2(13) . .
O4 W3 O8 154.9(12) . .
O20 W3 O16 101.5(11) . .
O4 W3 O16 87.9(10) . .
O8 W3 O16 87.0(12) . .
O20 W3 O3 99.8(10) . .
O4 W3 O3 87.8(11) . .
O8 W3 O3 88.1(12) . .
O16 W3 O3 158.7(12) . .
O20 W3 O1 158.5(10) . .
O4 W3 O1 93.3(11) . .
O8 W3 O1 62.5(12) . .
O16 W3 O1 94.1(11) . .
O3 W3 O1 65.4(10) . .
O12 W4 O17 100.8(11) . 2_455
O12 W4 O9 101.8(11) . 2_455
O17 W4 O9 87.1(9) 2_455 2_455
O12 W4 O13 104.0(11) . .
O17 W4 O13 155.2(11) 2_455 .
O9 W4 O13 87.3(9) 2_455 .
O12 W4 O14 101.4(11) . .
O17 W4 O14 87.2(8) 2_455 .
O9 W4 O14 156.8(12) 2_455 .
O13 W4 O14 88.5(10) . .
O12 W4 O2 158.2(11) . .
O17 W4 O2 66.7(10) 2_455 .
O9 W4 O2 95.5(11) 2_455 .
O13 W4 O2 89.8(11) . .
O14 W4 O2 61.7(11) . .
O12 W4 O2' 159.4(10) . 2_455
O17 W4 O2' 92.1(11) 2_455 2_455
O9 W4 O2' 62.6(11) 2_455 2_455
O13 W4 O2' 63.9(10) . 2_455
O14 W4 O2' 95.2(11) . 2_455
O2 W4 O2' 42.4(10) . 2_455
O18 W5 O7 102.4(12) . 2_455
O18 W5 O15 103.6(10) . .
O7 W5 O15 87.2(10) 2_455 .
O18 W5 O14 100.7(11) . .
O7 W5 O14 86.6(9) 2_455 .
O15 W5 O14 155.6(12) . .
O18 W5 O4 103.5(11) . .
O7 W5 O4 154.1(11) 2_455 .
O15 W5 O4 87.7(9) . .
O14 W5 O4 87.7(10) . .
O18 W5 O2 158.3(12) . .
O7 W5 O2 65.3(11) 2_455 .
O15 W5 O2 93.9(11) . .
O14 W5 O2 62.2(11) . .
O4 W5 O2 89.7(10) . .
O18 W5 O1' 162.4(12) . 2_455
O7 W5 O1' 88.8(12) 2_455 2_455
O15 W5 O1' 63.0(11) . 2_455
O14 W5 O1' 93.4(12) . 2_455
O4 W5 O1' 66.3(10) . 2_455
O2 W5 O1' 39.3(11) . 2_455
O5 W6 O15 104.6(11) . .
O5 W6 O6 101.5(12) . .
O15 W6 O6 87.3(10) . .
O5 W6 O9 101.4(12) . .
O15 W6 O9 154.0(11) . .
O6 W6 O9 86.2(9) . .
O5 W6 O16 102.0(12) . .
O15 W6 O16 87.4(9) . .
O6 W6 O16 156.5(13) . .
O9 W6 O16 88.6(10) . .
O5 W6 O2' 157.9(12) . .
O15 W6 O2' 92.6(11) . .
O6 W6 O2' 64.9(11) . .
O9 W6 O2' 61.9(11) . .
O16 W6 O2' 92.4(12) . .
O5 W6 O1' 162.5(12) . 2_455
O15 W6 O1' 62.3(11) . 2_455
O6 W6 O1' 89.9(12) . 2_455
O9 W6 O1' 92.6(12) . 2_455
O16 W6 O1' 67.4(12) . 2_455
O2' W6 O1' 39.6(10) . 2_455
O39 W7 O30 101.8(12) . .
O39 W7 O35 101.6(11) . .
O30 W7 O35 156.6(11) . .
O39 W7 O32 101.5(12) . .
O30 W7 O32 87.8(12) . .
O35 W7 O32 88.1(11) . .
O39 W7 O25 99.5(12) . 2_564
O30 W7 O25 87.1(11) . 2_564
O35 W7 O25 88.6(11) . 2_564
O32 W7 O25 159.0(11) . 2_564
O39 W7 O22' 159.4(13) . .
O30 W7 O22' 64.7(11) . .
O35 W7 O22' 92.6(11) . .
O32 W7 O22' 93.8(12) . .
O25 W7 O22' 65.6(10) 2_564 .
O39 W7 O21' 158.6(12) . .
O30 W7 O21' 94.3(11) . .
O35 W7 O21' 63.2(10) . .
O32 W7 O21' 64.9(10) . .
O25 W7 O21' 95.2(11) 2_564 .
O22' W7 O21' 42.0(11) . .
O37 W8 O28 102.9(11) . .
O37 W8 O24 100.4(13) . 2_564
O28 W8 O24 156.7(13) . 2_564
O37 W8 O30 102.4(12) . .
O28 W8 O30 87.4(10) . .
O24 W8 O30 87.5(10) 2_564 .
O37 W8 O26 101.6(11) . .
O28 W8 O26 88.5(8) . .
O24 W8 O26 87.0(10) 2_564 .
O30 W8 O26 156.0(11) . .
O37 W8 O22' 158.6(11) . .
O28 W8 O22' 92.5(11) . .
O24 W8 O22' 65.0(12) 2_564 .
O30 W8 O22' 63.1(11) . .
O26 W8 O22' 93.4(9) . .
O40 W9 O34 103.1(13) . .
O40 W9 O27 102.9(13) . .
O34 W9 O27 87.6(11) . .
O40 W9 O32 101.3(11) . .
O34 W9 O32 87.4(10) . .
O27 W9 O32 155.8(13) . .
O40 W9 O33 101.1(12) . .
O34 W9 O33 155.8(14) . .
O27 W9 O33 87.8(10) . .
O32 W9 O33 87.1(12) . .
O40 W9 O21' 160.7(10) . .
O34 W9 O21' 63.5(13) . .
O27 W9 O21' 90.9(13) . .
O32 W9 O21' 65.8(11) . .
O33 W9 O21' 92.8(12) . .
O38 W10 O27 104.0(12) . .
O38 W10 O24 101.1(13) . .
O27 W10 O24 88.2(12) . .
O38 W10 O25 99.0(11) . .
O27 W10 O25 157.0(13) . .
O24 W10 O25 86.2(10) . .
O38 W10 O31 103.5(12) . .
O27 W10 O31 87.7(11) . .
O24 W10 O31 155.3(13) . .
O25 W10 O31 88.1(11) . .
O38 W10 O22' 157.9(11) . 2_564
O27 W10 O22' 93.0(12) . 2_564
O24 W10 O22' 64.9(12) . 2_564
O25 W10 O22' 64.4(10) . 2_564
O31 W10 O22' 91.0(12) . 2_564
O38 W10 O21 159.3(12) . .
O27 W10 O21 64.4(12) . .
O24 W10 O21 95.7(13) . .
O25 W10 O21 94.0(12) . .
O31 W10 O21 60.8(12) . .
O22' W10 O21 42.5(11) 2_564 .
O29 W11 O31 103.0(13) . .
O29 W11 O33 103.0(12) . .
O31 W11 O33 89.3(11) . .
O29 W11 O28 100.8(12) . .
O31 W11 O28 156.0(12) . .
O33 W11 O28 87.3(11) . .
O29 W11 O23 101.8(11) . 2_564
O31 W11 O23 85.8(11) . 2_564
O33 W11 O23 155.3(12) . 2_564
O28 W11 O23 87.4(9) . 2_564
O29 W11 O21 161.8(15) . .
O31 W11 O21 64.4(12) . .
O33 W11 O21 65.5(13) . .
O28 W11 O21 92.8(13) . .
O23 W11 O21 90.7(12) 2_564 .
O29 W11 O22 159.7(14) . .
O31 W11 O22 89.2(13) . .
O33 W11 O22 93.2(12) . .
O28 W11 O22 67.4(11) . .
O23 W11 O22 62.5(11) 2_564 .
O21 W11 O22 38.3(13) . .
O36 W12 O23 102.3(13) . .
O36 W12 O26 99.8(12) . 2_564
O23 W12 O26 88.9(9) . 2_564
O36 W12 O35 103.3(12) . .
O23 W12 O35 87.8(10) . .
O26 W12 O35 156.8(11) 2_564 .
O36 W12 O34 102.1(14) . .
O23 W12 O34 155.7(13) . .
O26 W12 O34 87.1(9) 2_564 .
O35 W12 O34 86.5(9) . .
O36 W12 O21' 160.4(12) . .
O23 W12 O21' 92.9(12) . .
O26 W12 O21' 92.7(10) 2_564 .
O35 W12 O21' 64.6(11) . .
O34 W12 O21' 63.4(13) . .
O36 W12 O22 159.5(12) . 2_564
O23 W12 O22 62.5(11) . 2_564
O26 W12 O22 68.0(11) 2_564 2_564
O35 W12 O22 90.3(13) . 2_564
O34 W12 O22 93.9(12) . 2_564
O21' W12 O22 40.1(10) . 2_564
P1 O1' O2 60.8(17) . 2_455
P1 O1' O2' 59.9(15) . 2_455
O2 O1' O2' 104(2) 2_455 2_455
P1 O1' W5 128(2) . 2_455
O2 O1' W5 67.7(17) 2_455 2_455
O2' O1' W5 138(2) 2_455 2_455
P1 O1' W6 128.1(19) . 2_455
O2 O1' W6 140(2) 2_455 2_455
O2' O1' W6 68.2(15) 2_455 2_455
W5 O1' W6 91.7(11) 2_455 2_455
P1 O1 W3 123.5(14) . .
P1 O1 W1 122.9(16) . .
W3 O1 W1 93.8(11) . .
P1 O1 W2 121.6(16) . .
W3 O1 W2 93.9(10) . .
W1 O1 W2 93.2(10) . .
P1 O2' O1' 53.0(15) . 2_455
P1 O2' O2 56.3(14) . 2_455
O1' O2' O2 96(2) 2_455 2_455
P1 O2' W4 124.8(15) . 2_455
O1' O2' W4 139(2) 2_455 2_455
O2 O2' W4 68.5(15) 2_455 2_455
P1 O2' W6 125.1(16) . .
O1' O2' W6 72.2(15) 2_455 .
O2 O2' W6 138.7(19) 2_455 .
W4 O2' W6 94.5(11) 2_455 .
P1 O2' W2 119.2(16) . 2_455
O1' O2' W2 125(2) 2_455 2_455
O2 O2' W2 124.8(17) 2_455 2_455
W4 O2' W2 92.5(10) 2_455 2_455
W6 O2' W2 91.9(9) . 2_455
P1 O2 O1' 53.7(16) . 2_455
P1 O2 O2' 56.3(15) . 2_455
O1' O2 O2' 96(2) 2_455 2_455
P1 O2 W5 126.8(16) . .
O1' O2 W5 73.1(15) 2_455 .
O2' O2 W5 140.7(19) 2_455 .
P1 O2 W4 125.4(14) . .
O1' O2 W4 142(2) 2_455 .
O2' O2 W4 69.1(14) 2_455 .
W5 O2 W4 96.0(11) . .
W3 O3 W2 136.5(14) . .
W3 O4 W5 140.4(12) . .
W2 O6 W6 139.9(15) 2_455 .
W5 O7 W1 141.5(15) 2_455 .
W3 O8 W1 140.8(18) . .
W4 O9 W6 140.4(15) 2_455 .
W2 O11 W1 139.5(15) . .
W2 O13 W4 141.2(13) . .
W5 O14 W4 139.6(15) . .
W5 O15 W6 141.5(14) . .
W3 O16 W6 139.3(16) . .
W4 O17 W1 139.6(12) 2_455 .
P2 O21' O22 54.3(16) . 2_564
P2 O21' O22' 55.1(15) . .
O22 O21' O22' 88(2) 2_564 .
P2 O21' O21 53.2(15) . .
O22 O21' O21 93(2) 2_564 .
O22' O21' O21 87(2) . .
P2 O21' W12 125.0(18) . .
O22 O21' W12 70.8(17) 2_564 .
O22' O21' W12 130.7(19) . .
O21 O21' W12 136(2) . .
P2 O21' W9 124.5(16) . .
O22 O21' W9 137(2) 2_564 .
O22' O21' W9 129.2(19) . .
O21 O21' W9 71.3(16) . .
W12 O21' W9 93.1(12) . .
P2 O21' W7 121.8(19) . .
O22 O21' W7 128(2) 2_564 .
O22' O21' W7 66.6(14) . .
O21 O21' W7 128(2) . .
W12 O21' W7 92.0(9) . .
W9 O21' W7 91.1(10) . .
P2 O21 O22 56.6(18) . .
P2 O21 O21' 54.6(16) . .
O22 O21 O21' 95(3) . .
P2 O21 W11 129(2) . .
O22 O21 W11 72.2(19) . .
O21' O21 W11 134(2) . .
P2 O21 W10 122(2) . .
O22 O21 W10 131(2) . .
O21' O21 W10 125(2) . .
W11 O21 W10 92.9(13) . .
P2 O22 O21 58.8(19) . .
P2 O22 O21' 57.9(15) . 2_564
O21 O22 O21' 97(3) . 2_564
P2 O22 W11 128(2) . .
O21 O22 W11 69.5(18) . .
O21' O22 W11 138(2) 2_564 .
P2 O22 W12 127.0(17) . 2_564
O21 O22 W12 136(2) . 2_564
O21' O22 W12 69.2(15) 2_564 2_564
W11 O22 W12 92.6(11) . 2_564
P2 O22' O21' 54.7(15) . .
P2 O22' W7 126.0(18) . .
O21' O22' W7 71.4(14) . .
P2 O22' W8 123.2(15) . .
O21' O22' W8 133.4(18) . .
W7 O22' W8 92.6(10) . .
P2 O22' W10 121.8(16) . 2_564
O21' O22' W10 131.8(18) . 2_564
W7 O22' W10 92.8(10) . 2_564
W8 O22' W10 91.1(12) . 2_564
W12 O23 W11 141.2(14) . 2_564
W10 O24 W8 138.8(19) . 2_564
W10 O25 W7 137.0(14) . 2_564
W12 O26 W8 137.7(13) 2_564 .
W10 O27 W9 141.5(17) . .
W11 O28 W8 139.5(13) . .
W7 O30 W8 138.9(15) . .
W11 O31 W10 140.5(13) . .
W7 O32 W9 137.8(13) . .
W11 O33 W9 139.9(16) . .
W9 O34 W12 139.5(19) . .
W7 O35 W12 139.7(13) . .
N4 Ag1 N3 176.5(12) . .
N3 C2 C9 116(3) . .
N3 C2 C5 120(3) . .
C9 C2 C5 123(3) . .
N12 C6 C12 111(3) . .
N12 C6 C13 118(3) . .
C12 C6 C13 131(3) . .
N2 C8 C15 110(3) . .
N2 C8 C1 120(3) . .
C15 C8 C1 130(3) . .
C2 C9 C17 102(3) . .
C2 C9 C20 131(3) . .
C17 C9 C20 127(3) . .
C15 C10 N1 111(3) . .
C15 C10 C7 131(3) . .
N1 C10 C7 117(3) . .
N5 C11 C18 108(3) . .
N5 C11 C3 123(3) . .
C18 C11 C3 128(3) . .
C6 C12 C37 107(3) . .
C6 C12 C20 129(3) . .
C37 C12 C20 124(3) . .
N4 C14 C18 110(3) . .
N4 C14 C19 121(2) . .
C18 C14 C19 129(3) . .
C10 C15 C8 105(3) . .
C10 C15 C16 129(3) . .
C8 C15 C16 126(3) . .
C15 C16 C18 117(3) . .
N6 C17 C9 109(3) . .
N6 C17 C4 117(3) . .
C9 C17 C4 134(3) . .
C11 C18 C14 105(2) . .
C11 C18 C16 128(2) . .
C14 C18 C16 126(3) . .
C9 C20 C12 115(3) . .
C12 C37 N7 106(3) . .
C12 C37 C42 137(4) . .
N7 C37 C42 116(3) . .
C10 N1 N2 105(2) . .
C8 N2 N1 109(2) . .
C2 N3 N6 103(3) . .
C2 N3 Ag1 133(3) . .
N6 N3 Ag1 124(2) . .
C14 N4 N5 103(2) . .
C14 N4 Ag1 129(2) . .
N5 N4 Ag1 128.0(19) . .
C11 N5 N4 114(2) . .
C17 N6 N3 110(3) . .
N12 N7 C37 106(3) . .
C6 N12 N7 109(3) . .

loop_
_geom_bond_atom_site_label_1
_geom_bond_atom_site_label_2
_geom_bond_distance
_geom_bond_site_symmetry_2
P1 O1' 1.45(3) 2_455
P1 O1' 1.45(3) .
P1 O2' 1.57(3) .
P1 O2' 1.57(3) 2_455
P1 O2 1.57(3) 2_455
P1 O2 1.57(3) .
P1 O1 1.59(3) .
P1 O1 1.59(3) 2_455
P2 O22 1.47(3) .
P2 O22 1.47(3) 2_564
P2 O21 1.51(4) 2_564
P2 O21 1.51(4) .
P2 O21' 1.54(3) 2_564
P2 O21' 1.54(3) .
P2 O22' 1.55(3) .
P2 O22' 1.55(3) 2_564
W1 O10 1.68(2) .
W1 O8 1.90(2) .
W1 O11 1.90(2) .
W1 O7 1.91(2) .
W1 O17 1.922(18) .
W1 O1 2.44(3) .
W2 O19 1.633(18) .
W2 O13 1.89(2) .
W2 O6 1.89(2) 2_455
W2 O11 1.90(3) .
W2 O3 1.96(2) .
W2 O1 2.47(3) .
W2 O2' 2.53(3) 2_455
W3 O20 1.669(19) .
W3 O4 1.87(2) .
W3 O8 1.88(3) .
W3 O16 1.90(2) .
W3 O3 1.89(2) .
W3 O1 2.43(3) .
W4 O12 1.69(2) .
W4 O17 1.862(17) 2_455
W4 O9 1.88(2) 2_455
W4 O13 1.90(2) .
W4 O14 1.91(2) .
W4 O2 2.41(3) .
W4 O2' 2.42(3) 2_455
W5 O18 1.69(2) .
W5 O7 1.87(2) 2_455
W5 O15 1.87(2) .
W5 O14 1.89(2) .
W5 O4 1.93(2) .
W5 O2 2.39(3) .
W5 O1' 2.48(4) 2_455
W6 O5 1.704(18) .
W6 O15 1.90(3) .
W6 O6 1.91(2) .
W6 O9 1.91(2) .
W6 O16 1.91(2) .
W6 O2' 2.43(3) .
W6 O1' 2.50(3) 2_455
W7 O39 1.69(2) .
W7 O30 1.88(3) .
W7 O35 1.89(3) .
W7 O32 1.90(2) .
W7 O25 1.93(3) 2_564
W7 O22' 2.44(3) .
W7 O21' 2.51(3) .
W8 O37 1.67(2) .
W8 O28 1.90(2) .
W8 O24 1.91(2) 2_564
W8 O30 1.92(2) .
W8 O26 1.94(2) .
W8 O22' 2.49(3) .
W9 O40 1.69(2) .
W9 O34 1.87(2) .
W9 O27 1.91(2) .
W9 O32 1.92(2) .
W9 O33 1.92(3) .
W9 O21' 2.47(3) .
W10 O38 1.68(2) .
W10 O27 1.88(3) .
W10 O24 1.90(2) .
W10 O25 1.91(2) .
W10 O31 1.96(3) .
W10 O22' 2.50(3) 2_564
W10 O21 2.52(4) .
W11 O29 1.671(19) .
W11 O31 1.85(3) .
W11 O33 1.87(2) .
W11 O28 1.90(2) .
W11 O23 1.90(2) 2_564
W11 O21 2.41(4) .
W11 O22 2.45(3) .
W12 O36 1.66(2) .
W12 O23 1.87(2) .
W12 O26 1.90(2) 2_564
W12 O35 1.91(2) .
W12 O34 1.93(2) .
W12 O21' 2.44(3) .
W12 O22 2.47(4) 2_564
O1' O2 1.64(5) 2_455
O1' O2' 1.67(5) 2_455
O1' W5 2.48(4) 2_455
O1' W6 2.50(3) 2_455
O2' O1' 1.67(5) 2_455
O2' O2 1.74(4) 2_455
O2' W4 2.42(3) 2_455
O2' W2 2.53(3) 2_455
O2 O1' 1.64(5) 2_455
O2 O2' 1.74(4) 2_455
O6 W2 1.89(2) 2_455
O7 W5 1.87(2) 2_455
O9 W4 1.88(2) 2_455
O17 W4 1.862(17) 2_455
O21' O22 1.68(4) 2_564
O21' O22' 1.77(5) .
O21' O21 1.80(5) .
O21 O22 1.60(6) .
O22 O21' 1.68(4) 2_564
O22 W12 2.47(4) 2_564
O22' W10 2.50(3) 2_564
O23 W11 1.90(2) 2_564
O24 W8 1.91(2) 2_564
O25 W7 1.93(3) 2_564
O26 W12 1.90(2) 2_564
Ag1 N4 2.12(2) .
Ag1 N3 2.12(2) .
C1 C8 1.47(4) .
C2 N3 1.27(4) .
C2 C9 1.37(4) .
C2 C5 1.54(5) .
C3 C11 1.49(4) .
C4 C17 1.52(4) .
C6 N12 1.30(4) .
C6 C12 1.33(4) .
C6 C13 1.54(5) .
C7 C10 1.47(4) .
C8 N2 1.34(4) .
C8 C15 1.40(4) .
C9 C17 1.40(5) .
C9 C20 1.47(4) .
C10 C15 1.37(4) .
C10 N1 1.38(4) .
C11 N5 1.27(3) .
C11 C18 1.39(4) .
C12 C37 1.37(5) .
C12 C20 1.58(4) .
C14 N4 1.36(3) .
C14 C18 1.41(3) .
C14 C19 1.47(4) .
C15 C16 1.45(4) .
C16 C18 1.50(4) .
C17 N6 1.30(4) .
C37 N7 1.41(4) .
C37 C42 1.49(5) .
N1 N2 1.40(3) .
N3 N6 1.42(4) .
N4 N5 1.39(3) .
N7 N12 1.37(4) .
